data_4103242
loop_
_publ_author_name
'Jared M. Taylor'
'Roger K. Mah'
'Igor L. Moudrakovski'
'Christopher I. Ratcliffe'
'Ramanathan Vaidhyanathan'
'George K. H. Shimizu'

_publ_section_title
;
 Facile Proton Conduction via Ordered Water Molecules in a Phosphonate
 Metal-Organic Framework
;
_journal_name_full 'Journal of the American Chemical Society'
_journal_page_first 14055
_journal_page_last 14057
_journal_paper_doi 10.1021/ja107035w
_journal_volume 132
_journal_year 2010
_chemical_formula_moiety Zn3(P3C6O9H3)(H2O)4
_chemical_formula_sum 'C6 H7 O13 P3 Zn3'
_chemical_formula_weight 576.14
_chemical_name_common 'Zinc 1,3,5-Benzenetriphosphonate tetrahydrate'
_chemical_name_systematic
; 
 ? 
;
_space_group_IT_number 64
_symmetry_cell_setting orthorhombic
_symmetry_space_group_name_Hall '-C 2ac 2'
_symmetry_space_group_name_H-M 'C m c a'
_atom_sites_solution_hydrogens geom
_atom_sites_solution_primary direct
_atom_sites_solution_secondary difmap
_audit_creation_method SHELXL-97
_cell_angle_alpha 90.00
_cell_angle_beta 90.00
_cell_angle_gamma 90.00
_cell_formula_units_Z 8
_cell_length_a 22.972(5)
_cell_length_b 8.5710(17)
_cell_length_c 16.148(3)
_cell_measurement_reflns_used 1416
_cell_measurement_temperature 173(2)
_cell_measurement_theta_max 25.0
_cell_measurement_theta_min 4.3
_cell_volume 3179.4(11)
_computing_cell_refinement 'HKL Scalepack (Otwinowski & Minor 1997)'
_computing_data_collection 'Collect (Bruker AXS BV, 1997-2004)'
_computing_data_reduction 'HKL Denzo and Scalepack (Otwinowski & Minor 1997)'
_computing_molecular_graphics 'Diamond 3.0'
_computing_structure_refinement 'SHELXL-97 (Sheldrick, 2008)'
_computing_structure_solution 'SHELXS-97 (Sheldrick, 2008)'
_diffrn_ambient_temperature 173(2)
_diffrn_measured_fraction_theta_full 0.972
_diffrn_measured_fraction_theta_max 0.972
_diffrn_measurement_device_type 'Nonius Kappa with APEX II CCD detector'
_diffrn_measurement_method CCD
_diffrn_radiation_monochromator graphite
_diffrn_radiation_source 'fine-focus sealed tube'
_diffrn_radiation_type MoK\a
_diffrn_radiation_wavelength 0.71073
_diffrn_reflns_av_R_equivalents 0.0171
_diffrn_reflns_av_sigmaI/netI 0.0248
_diffrn_reflns_limit_h_max 29
_diffrn_reflns_limit_h_min -29
_diffrn_reflns_limit_k_max 9
_diffrn_reflns_limit_k_min -10
_diffrn_reflns_limit_l_max 20
_diffrn_reflns_limit_l_min -20
_diffrn_reflns_number 3327
_diffrn_reflns_theta_full 27.42
_diffrn_reflns_theta_max 27.42
_diffrn_reflns_theta_min 2.52
_exptl_absorpt_coefficient_mu 4.858
_exptl_absorpt_correction_T_max 4.856
_exptl_absorpt_correction_T_min 0.0514
_exptl_absorpt_correction_type multi-scan
_exptl_absorpt_process_details SADABS
_exptl_crystal_colour Colorless
_exptl_crystal_density_diffrn 2.407
_exptl_crystal_density_method 'not measured'
_exptl_crystal_description 'Leaf-shaped plates'
_exptl_crystal_F_000 2256
_exptl_crystal_size_max 0.06
_exptl_crystal_size_mid 0.05
_exptl_crystal_size_min 0.03
_refine_diff_density_max 1.016
_refine_diff_density_min -0.728
_refine_diff_density_rms 0.146
_refine_ls_extinction_method none
_refine_ls_goodness_of_fit_ref 1.168
_refine_ls_hydrogen_treatment constr
_refine_ls_matrix_type full
_refine_ls_number_parameters 130
_refine_ls_number_reflns 1813
_refine_ls_number_restraints 0
_refine_ls_restrained_S_all 1.168
_refine_ls_R_factor_all 0.0406
_refine_ls_R_factor_gt 0.0330
_refine_ls_shift/su_max 0.000
_refine_ls_shift/su_mean 0.000
_refine_ls_structure_factor_coef Fsqd
_refine_ls_weighting_details 'calc w=1/[\s^2^(Fo^2^)+(0.0507P)^2^+21.0076P] where P=(Fo^2^+2Fc^2^)/3'
_refine_ls_weighting_scheme calc
_refine_ls_wR_factor_gt 0.0972
_refine_ls_wR_factor_ref 0.1020
_reflns_number_gt 1580
_reflns_number_total 1813
_reflns_threshold_expression >2sigma(I)
_cod_data_source_file ja107035w_si_003.cif
_cod_data_source_block data
_cod_database_code 4103242

loop_
_symmetry_equiv_pos_as_xyz
'x, y, z'
'-x, -y+1/2, z+1/2'
'-x, y+1/2, -z+1/2'
'x, -y, -z'
'x+1/2, y+1/2, z'
'-x+1/2, -y+1, z+1/2'
'-x+1/2, y+1, -z+1/2'
'x+1/2, -y+1/2, -z'
'-x, -y, -z'
'x, y-1/2, -z-1/2'
'x, -y-1/2, z-1/2'
'-x, y, z'
'-x+1/2, -y+1/2, -z'
'x+1/2, y, -z-1/2'
'x+1/2, -y, z-1/2'
'-x+1/2, y+1/2, z'

loop_
_atom_site_label
_atom_site_type_symbol
_atom_site_fract_x
_atom_site_fract_y
_atom_site_fract_z
_atom_site_U_iso_or_equiv
_atom_site_adp_type
_atom_site_occupancy
_atom_site_symmetry_multiplicity
_atom_site_calc_flag
_atom_site_refinement_flags
P1 P 0.11985(4) 0.85847(11) 0.12003(6) 0.0093(2) Uani 1 1 d .
P2 P 0.0000 0.65873(15) -0.15966(8) 0.0096(3) Uani 1 2 d S
Zn1 Zn 0.076950(18) 1.10005(5) 0.25172(3) 0.01113(16) Uani 1 1 d .
Zn2 Zn 0.21209(3) 1.0000 0.0000 0.01888(19) Uani 1 2 d S
C1 C 0.05304(16) 0.8164(4) 0.0653(2) 0.0103(7) Uani 1 1 d .
C2 C 0.05283(16) 0.7517(4) -0.0137(2) 0.0104(7) Uani 1 1 d .
H2 H 0.0878 0.7283 -0.0400 0.012 Uiso 1 1 calc R
C3 C 0.0000 0.7218(6) -0.0536(3) 0.0102(10) Uani 1 2 d S
C4 C 0.0000 0.8513(6) 0.1035(3) 0.0116(10) Uani 1 2 d S
H4 H 0.0000 0.8985 0.1554 0.014 Uiso 1 2 calc SR
O1 O 0.11649(11) 1.0246(3) 0.15346(17) 0.0133(6) Uani 1 1 d .
O2 O 0.12735(12) 0.7387(3) 0.18907(17) 0.0148(6) Uani 1 1 d .
O3 O 0.16979(11) 0.8407(3) 0.05776(17) 0.0125(6) Uani 1 1 d .
O4 O -0.05576(12) 0.5708(3) -0.17574(17) 0.0150(6) Uani 1 1 d .
O5 O 0.0000 0.8103(4) -0.2145(2) 0.0110(7) Uani 1 2 d S
O10 O 0.2765(11) 0.938(2) -0.0649(16) 0.067(9) Uani 0.53(4) 1 d P
O10' O 0.2523(6) 0.8834(17) -0.0958(6) 0.026(3) Uani 0.47(4) 1 d P
O1W O 0.2062(3) 0.3527(8) 0.1872(5) 0.103(3) Uani 1 1 d .

loop_
_atom_site_aniso_label
_atom_site_aniso_U_11
_atom_site_aniso_U_22
_atom_site_aniso_U_33
_atom_site_aniso_U_23
_atom_site_aniso_U_13
_atom_site_aniso_U_12
P1 0.0089(4) 0.0105(5) 0.0084(4) 0.0001(3) 0.0000(3) -0.0011(3)
P2 0.0131(7) 0.0083(7) 0.0075(6) -0.0011(4) 0.000 0.000
Zn1 0.0137(3) 0.0093(3) 0.0104(2) -0.00052(15) 0.00009(16) -0.00191(15)
Zn2 0.0151(3) 0.0192(4) 0.0223(4) 0.0089(3) 0.000 0.000
C1 0.0119(17) 0.0098(17) 0.0092(16) 0.0013(13) -0.0010(13) -0.0003(13)
C2 0.0107(17) 0.0091(18) 0.0114(17) 0.0000(13) 0.0044(13) 0.0008(12)
C3 0.015(2) 0.009(3) 0.007(2) -0.0001(18) 0.000 0.000
C4 0.017(3) 0.010(3) 0.008(2) 0.0020(18) 0.000 0.000
O1 0.0149(14) 0.0118(14) 0.0132(13) -0.0018(10) 0.0026(10) -0.0014(10)
O2 0.0151(14) 0.0158(14) 0.0136(13) 0.0046(10) -0.0014(10) -0.0031(11)
O3 0.0117(13) 0.0117(15) 0.0140(13) 0.0006(10) 0.0024(10) 0.0004(9)
O4 0.0171(14) 0.0151(14) 0.0126(13) -0.0032(10) 0.0008(11) -0.0030(11)
O5 0.0135(18) 0.0102(18) 0.0094(17) 0.0014(14) 0.000 0.000
O10 0.078(13) 0.041(8) 0.082(13) 0.034(9) 0.064(12) 0.037(9)
O10' 0.032(5) 0.023(5) 0.023(5) -0.001(4) 0.003(4) 0.010(4)
O1W 0.096(5) 0.087(5) 0.127(6) -0.008(4) 0.073(5) -0.025(4)

loop_
_atom_type_symbol
_atom_type_description
_atom_type_scat_dispersion_real
_atom_type_scat_dispersion_imag
_atom_type_scat_source
C C 0.0033 0.0016 'International Tables Vol C Tables 4.2.6.8 and 6.1.1.4'
H H 0.0000 0.0000 'International Tables Vol C Tables 4.2.6.8 and 6.1.1.4'
O O 0.0106 0.0060 'International Tables Vol C Tables 4.2.6.8 and 6.1.1.4'
P P 0.1023 0.0942 'International Tables Vol C Tables 4.2.6.8 and 6.1.1.4'
Zn Zn 0.2839 1.4301 'International Tables Vol C Tables 4.2.6.8 and 6.1.1.4'

loop_
_geom_angle_atom_site_label_1
_geom_angle_atom_site_label_2
_geom_angle_atom_site_label_3
_geom_angle
_geom_angle_site_symmetry_1
_geom_angle_site_symmetry_3
O1 P1 O2 112.04(16) . .
O1 P1 O3 111.29(15) . .
O2 P1 O3 109.15(16) . .
O1 P1 C1 108.45(16) . .
O2 P1 C1 108.62(16) . .
O3 P1 C1 107.15(16) . .
O4 P2 O4 116.2(2) . 12
O4 P2 O5 108.40(14) . .
O4 P2 O5 108.40(14) 12 .
O4 P2 C3 108.33(14) . .
O4 P2 C3 108.33(14) 12 .
O5 P2 C3 106.8(2) . .
O2 Zn1 O4 108.62(12) 10_566 2_565
O2 Zn1 O1 109.41(11) 10_566 .
O4 Zn1 O1 111.11(12) 2_565 .
O2 Zn1 O5 116.21(13) 10_566 9_575
O4 Zn1 O5 104.35(12) 2_565 9_575
O1 Zn1 O5 107.06(13) . 9_575
O10 Zn2 O10 77(2) 4_575 .
O10 Zn2 O3 109.1(5) 4_575 .
O10 Zn2 O3 117.8(5) . .
O10 Zn2 O3 117.8(5) 4_575 4_575
O10 Zn2 O3 109.1(5) . 4_575
O3 Zn2 O3 119.12(16) . 4_575
O10 Zn2 O10' 25.3(8) 4_575 4_575
O10 Zn2 O10' 101.6(15) . 4_575
O3 Zn2 O10' 102.0(3) . 4_575
O3 Zn2 O10' 104.3(4) 4_575 4_575
O10 Zn2 O10' 101.6(15) 4_575 .
O10 Zn2 O10' 25.3(8) . .
O3 Zn2 O10' 104.3(4) . .
O3 Zn2 O10' 102.0(3) 4_575 .
O10' Zn2 O10' 126.7(9) 4_575 .
C2 C1 C4 119.2(4) . .
C2 C1 P1 122.1(3) . .
C4 C1 P1 118.8(3) . .
C1 C2 C3 119.9(3) . .
C1 C2 H2 120.1 . .
C3 C2 H2 120.1 . .
C2 C3 C2 120.6(5) . 12
C2 C3 P2 119.6(2) . .
C2 C3 P2 119.6(2) 12 .
C1 C4 C1 121.2(5) 12 .
C1 C4 H4 119.4 12 .
C1 C4 H4 119.4 . .
P1 O1 Zn1 128.68(17) . .
P1 O2 Zn1 135.59(17) . 10_556
P1 O3 Zn2 128.85(16) . .
P2 O4 Zn1 134.01(18) . 2_564
P2 O5 Zn1 118.84(9) . 4_575
P2 O5 Zn1 118.84(9) . 9_575
Zn1 O5 Zn1 122.19(18) 4_575 9_575
O10' O10 Zn2 88.3(14) . .
O10 O10' Zn2 66.4(9) . .

loop_
_geom_bond_atom_site_label_1
_geom_bond_atom_site_label_2
_geom_bond_distance
_geom_bond_site_symmetry_2
P1 O1 1.525(3) .
P1 O2 1.525(3) .
P1 O3 1.533(3) .
P1 C1 1.807(4) .
P2 O4 1.509(3) .
P2 O4 1.509(3) 12
P2 O5 1.572(4) .
P2 C3 1.797(5) .
Zn1 O2 1.915(3) 10_566
Zn1 O4 1.938(3) 2_565
Zn1 O1 1.939(3) .
Zn1 O5 2.0192(18) 9_575
Zn2 O10 1.889(8) 4_575
Zn2 O10 1.889(8) .
Zn2 O3 1.918(3) .
Zn2 O3 1.918(3) 4_575
Zn2 O10' 2.061(10) 4_575
Zn2 O10' 2.061(10) .
C1 C2 1.392(5) .
C1 C4 1.398(4) .
C2 C3 1.397(4) .
C2 H2 0.9300 .
C3 C2 1.397(4) 12
C4 C1 1.398(4) 12
C4 H4 0.9300 .
O2 Zn1 1.915(3) 10_556
O4 Zn1 1.938(3) 2_564
O5 Zn1 2.0192(18) 4_575
O5 Zn1 2.0192(18) 9_575
O10 O10' 0.88(3) .
